data_7713217
loop_
_publ_author_name
'Prieto-Pascual, Unai'
'Mart\'inez de Morentin, Aitor'
'Choquesillo-Lazarte, Duane'
'Rodr\'iguez Di\'eguez, Antonio'
'Freixa, Zoraida'
'Huertos, Miguel A. A.'

_publ_section_title
;
 Catalytic Activation of Remote Alkenes through Silyl-Rhodium(III)
 Complexes
;
_journal_name_full 'Dalton Transactions'
_journal_paper_doi 10.1039/D3DT00624G
_journal_year 2023
_chemical_formula_moiety 'C30 H30 Cl N P Rh Si'
_chemical_formula_sum 'C30 H30 Cl N P Rh Si'
_chemical_formula_weight 601.97
_space_group_crystal_system triclinic
_space_group_IT_number 2
_space_group_name_Hall '-P 1'
_space_group_name_H-M_alt 'P -1'
_atom_sites_solution_hydrogens mixed
_atom_sites_solution_primary dual
_audit_creation_date 2023-05-11
_audit_creation_method
;
Olex2 1.5
(compiled 2022.04.07 svn.rca3783a0 for OlexSys, GUI svn.r6498)
;
_audit_update_record
;
2023-05-25 deposited with the CCDC.	2023-05-31 downloaded from the CCDC.
;
_cell_angle_alpha 87.968(3)
_cell_angle_beta 77.527(3)
_cell_angle_gamma 86.993(3)
_cell_formula_units_Z 2
_cell_length_a 9.8377(3)
_cell_length_b 9.9596(3)
_cell_length_c 13.8627(4)
_cell_measurement_reflns_used 14176
_cell_measurement_temperature 150.00(10)
_cell_measurement_theta_max 28.2540
_cell_measurement_theta_min 2.1060
_cell_volume 1323.97(7)
_computing_cell_refinement 'CrysAlisPro 1.171.42.79a (Rigaku OD, 2022)'
_computing_data_collection 'CrysAlisPro 1.171.42.79a (Rigaku OD, 2022)'
_computing_data_reduction 'CrysAlisPro 1.171.42.79a (Rigaku OD, 2022)'
_computing_molecular_graphics 'Olex2 1.5 (Dolomanov et al., 2009)'
_computing_publication_material 'Olex2 1.5 (Dolomanov et al., 2009)'
_computing_structure_refinement 'XL  (Sheldrick, 2008)'
_computing_structure_solution 'SHELXT 2018/2 (Sheldrick, 2018)'
_diffrn_ambient_environment N~2~
_diffrn_ambient_temperature 150.00(10)
_diffrn_detector 'CCD plate'
_diffrn_measured_fraction_theta_full 0.997
_diffrn_measured_fraction_theta_max 0.998
_diffrn_measurement_details
;
List of Runs (angles in degrees, time in seconds):

  # Type    Start    End  Width  t~exp~   \w     \q     \k     \f   Frames
#--------------------------------------------------------------------------
  1  \w    242.30 346.30   1.00   69.00    --  -34.01 -59.25 122.08  104
  2  \w    242.30 346.30   1.00   69.00    --  -34.01 -59.25-135.92  104
  3  \w    -92.33  -0.33   1.00   69.00    --  -51.02  94.56 -34.84   92
  4  \w    242.30 346.30   1.00   69.00    --  -34.01 -59.25  20.08  104
  5  \w    242.30 346.30   1.00   69.00    --  -34.01 -59.25 173.08  104
  6  \w    242.30 346.30   1.00   69.00    --  -34.01 -59.25  71.08  104
  7  \w    242.30 346.30   1.00   69.00    --  -34.01 -59.25 -84.92  104
  8  \w    -72.51   6.49   1.00   69.00    --  -34.01  89.85  69.33   79
  9  \w    -72.51   6.49   1.00   69.00    --  -34.01  89.85-137.67   79
 10  \w    242.30 346.30   1.00   69.00    --  -34.01 -59.25 -33.92  104
;
_diffrn_measurement_device 'abstract diffractometer'
_diffrn_measurement_device_type 'D8 Venture'
_diffrn_measurement_method '\w scans'
_diffrn_orient_matrix_type 'CrysAlisPro convention (1999,Acta A55,543-557)'
_diffrn_orient_matrix_UB_11 0.0080865000
_diffrn_orient_matrix_UB_12 -0.0218922000
_diffrn_orient_matrix_UB_13 -0.0491336000
_diffrn_orient_matrix_UB_21 -0.0458444000
_diffrn_orient_matrix_UB_22 -0.0525020000
_diffrn_orient_matrix_UB_23 0.0171930000
_diffrn_orient_matrix_UB_31 -0.0574212000
_diffrn_orient_matrix_UB_32 0.0430503000
_diffrn_orient_matrix_UB_33 -0.0061678000
_diffrn_radiation_monochromator graphite
_diffrn_radiation_probe x-ray
_diffrn_radiation_type 'Mo K\a'
_diffrn_radiation_wavelength 0.71073
_diffrn_reflns_av_R_equivalents 0.0464
_diffrn_reflns_av_unetI/netI 0.0341
_diffrn_reflns_Laue_measured_fraction_full 0.997
_diffrn_reflns_Laue_measured_fraction_max 0.998
_diffrn_reflns_limit_h_max 13
_diffrn_reflns_limit_h_min -13
_diffrn_reflns_limit_k_max 13
_diffrn_reflns_limit_k_min -13
_diffrn_reflns_limit_l_max 18
_diffrn_reflns_limit_l_min -18
_diffrn_reflns_number 33125
_diffrn_reflns_point_group_measured_fraction_full 0.997
_diffrn_reflns_point_group_measured_fraction_max 0.998
_diffrn_reflns_theta_full 25.242
_diffrn_reflns_theta_max 28.282
_diffrn_reflns_theta_min 2.048
_diffrn_source 'fine-focus sealed X-ray tube'
_diffrn_source_type 'Enhance (Mo) X-ray Source'
_exptl_absorpt_coefficient_mu 0.872
_exptl_absorpt_correction_T_max 1.00000
_exptl_absorpt_correction_T_min 0.90171
_exptl_absorpt_correction_type multi-scan
_exptl_absorpt_process_details
;
CrysAlisPro 1.171.42.79a (Rigaku Oxford Diffraction, 2022)
Empirical absorption correction using spherical harmonics,
implemented in SCALE3 ABSPACK scaling algorithm.
;
_exptl_crystal_density_diffrn 1.510
_exptl_crystal_description prism
_exptl_crystal_F_000 616
_exptl_crystal_size_max 0.1
_exptl_crystal_size_mid 0.1
_exptl_crystal_size_min 0.09
_refine_diff_density_max 0.619
_refine_diff_density_min -0.514
_refine_diff_density_rms 0.083
_refine_ls_extinction_method none
_refine_ls_goodness_of_fit_ref 1.076
_refine_ls_hydrogen_treatment mixed
_refine_ls_matrix_type full
_refine_ls_number_parameters 323
_refine_ls_number_reflns 6562
_refine_ls_number_restraints 0
_refine_ls_restrained_S_all 1.076
_refine_ls_R_factor_all 0.0384
_refine_ls_R_factor_gt 0.0310
_refine_ls_shift/su_max 0.001
_refine_ls_shift/su_mean 0.000
_refine_ls_structure_factor_coef Fsqd
_refine_ls_weighting_details 'w=1/[\s^2^(Fo^2^)+(0.0247P)^2^+1.5466P] where P=(Fo^2^+2Fc^2^)/3'
_refine_ls_weighting_scheme calc
_refine_ls_wR_factor_gt 0.0697
_refine_ls_wR_factor_ref 0.0723
_reflns_Friedel_coverage 0.000
_reflns_number_gt 5819
_reflns_number_total 6562
_reflns_threshold_expression 'I > 2\s(I)'
_cod_data_source_file d3dt00624g2.cif
_cod_data_source_block 1_L2
_cod_database_code 7713217
_shelx_shelxl_version_number 2019/1
_shelx_space_group_comment
;
The symmetry employed for this shelxl refinement is uniquely defined
by the following loop, which should always be used as a source of
symmetry information in preference to the above space-group names.
They are only intended as comments.
;
_shelx_estimated_absorpt_t_max 0.926
_shelx_estimated_absorpt_t_min 0.918
_olex2_refinement_description
;
1. Fixed Uiso
 At 1.2 times of:
  All C(H) groups
 At 1.5 times of:
  All C(H,H,H) groups
2.a Aromatic/amide H refined with riding coordinates:
 C6(H6), C7(H7), C8(H8), C9(H9), C10(H10), C15(H15), C16(H16), C17(H17),
 C18(H18), C19(H19), C21(H21), C22(H22), C23(H23), C24(H24), C25(H25), C27(H27),
  C28(H28), C29(H29), C30(H30), C31(H31)
2.b Idealised Me refined as rotating group:
 C2(H2A,H2B,H2C), C3(H3A,H3B,H3C), C4(H4A,H4B,H4C)
;
_olex2_submission_special_instructions 'No special instructions were received'
_oxdiff_exptl_absorpt_empirical_details
;
Empirical correction (ABSPACK) includes:
- Absorption correction using spherical harmonics
- Frame scaling
;
_oxdiff_exptl_absorpt_empirical_full_max 1.380
_oxdiff_exptl_absorpt_empirical_full_min 0.780

loop_
_space_group_symop_operation_xyz
'x, y, z'
'-x, -y, -z'

loop_
_atom_site_label
_atom_site_type_symbol
_atom_site_fract_x
_atom_site_fract_y
_atom_site_fract_z
_atom_site_U_iso_or_equiv
_atom_site_adp_type
_atom_site_occupancy
_atom_site_site_symmetry_order
_atom_site_calc_flag
_atom_site_refinement_flags_posn
_atom_site_refinement_flags_adp
_atom_site_refinement_flags_occupancy
_atom_site_disorder_assembly
_atom_site_disorder_group
Rh1 Rh 0.30197(2) 0.83903(2) 0.68893(2) 0.01430(5) Uani 1 1 d . . . . .
H H 0.403(3) 0.743(3) 0.621(2) 0.035(8) Uiso 1 1 d . . . . .
Cl1 Cl 0.17629(7) 1.01971(6) 0.78696(4) 0.02580(13) Uani 1 1 d . . . . .
P1 P 0.36478(6) 0.72511(6) 0.81575(4) 0.01412(11) Uani 1 1 d . . . . .
Si1 Si 0.19304(7) 0.66850(7) 0.63839(5) 0.01847(13) Uani 1 1 d . . . . .
N1 N 0.2691(2) 0.9445(2) 0.55854(14) 0.0190(4) Uani 1 1 d . . . . .
C2 C 0.0310(3) 0.6214(3) 0.7292(2) 0.0336(6) Uani 1 1 d . . . . .
H2A H -0.024526 0.565917 0.696832 0.050 Uiso 1 1 calc R U . . .
H2B H -0.023807 0.703138 0.753352 0.050 Uiso 1 1 calc R U . . .
H2C H 0.056568 0.570529 0.784990 0.050 Uiso 1 1 calc R U . . .
C3 C 0.2832(3) 0.5069(3) 0.5887(2) 0.0282(6) Uani 1 1 d . . . . .
H3A H 0.305805 0.450844 0.643128 0.042 Uiso 1 1 calc R U . . .
H3B H 0.369193 0.526417 0.540743 0.042 Uiso 1 1 calc R U . . .
H3C H 0.221699 0.458926 0.556174 0.042 Uiso 1 1 calc R U . . .
C4 C 0.4093(3) 1.1239(3) 0.5924(2) 0.0271(6) Uani 1 1 d . . . . .
H4A H 0.349245 1.176253 0.644882 0.041 Uiso 1 1 calc R U . . .
H4B H 0.475404 1.182970 0.550386 0.041 Uiso 1 1 calc R U . . .
H4C H 0.460664 1.052351 0.621844 0.041 Uiso 1 1 calc R U . . .
C5 C 0.3222(3) 1.0631(2) 0.53157(18) 0.0232(5) Uani 1 1 d . . . . .
C6 C 0.2975(3) 1.1341(3) 0.4458(2) 0.0300(6) Uani 1 1 d . . . . .
H6 H 0.337184 1.218684 0.427850 0.036 Uiso 1 1 calc R U . . .
C7 C 0.2171(3) 1.0813(3) 0.38922(19) 0.0317(6) Uani 1 1 d . . . . .
H7 H 0.200415 1.128671 0.331924 0.038 Uiso 1 1 calc R U . . .
C8 C 0.0713(3) 0.8962(3) 0.36322(19) 0.0333(7) Uani 1 1 d . . . . .
H8 H 0.049694 0.940767 0.306314 0.040 Uiso 1 1 calc R U . . .
C9 C 0.0180(3) 0.7752(3) 0.3936(2) 0.0334(7) Uani 1 1 d . . . . .
H9 H -0.042606 0.736451 0.358551 0.040 Uiso 1 1 calc R U . . .
C10 C 0.0515(3) 0.7066(3) 0.47615(19) 0.0275(6) Uani 1 1 d . . . . .
H10 H 0.013978 0.621311 0.495225 0.033 Uiso 1 1 calc R U . . .
C11 C 0.1375(2) 0.7594(3) 0.53061(17) 0.0205(5) Uani 1 1 d . . . . .
C12 C 0.1887(2) 0.8878(3) 0.50155(17) 0.0207(5) Uani 1 1 d . . . . .
C13 C 0.1596(3) 0.9564(3) 0.41653(18) 0.0257(6) Uani 1 1 d . . . . .
C14 C 0.2440(2) 0.7145(2) 0.93550(16) 0.0168(4) Uani 1 1 d . . . . .
C15 C 0.2882(3) 0.6612(2) 1.01859(17) 0.0211(5) Uani 1 1 d . . . . .
H15 H 0.382128 0.628733 1.012668 0.025 Uiso 1 1 calc R U . . .
C16 C 0.1967(3) 0.6551(3) 1.10945(18) 0.0270(6) Uani 1 1 d . . . . .
H16 H 0.227579 0.617673 1.165425 0.032 Uiso 1 1 calc R U . . .
C17 C 0.0598(3) 0.7036(3) 1.11889(18) 0.0272(6) Uani 1 1 d . . . . .
H17 H -0.003096 0.699336 1.181305 0.033 Uiso 1 1 calc R U . . .
C18 C 0.0153(3) 0.7577(3) 1.03781(19) 0.0271(6) Uani 1 1 d . . . . .
H18 H -0.077920 0.792643 1.044788 0.033 Uiso 1 1 calc R U . . .
C19 C 0.1056(3) 0.7618(3) 0.94584(18) 0.0225(5) Uani 1 1 d . . . . .
H19 H 0.073166 0.796850 0.889839 0.027 Uiso 1 1 calc R U . . .
C20 C 0.4284(2) 0.5510(2) 0.79205(17) 0.0171(4) Uani 1 1 d . . . . .
C21 C 0.5466(3) 0.5269(2) 0.71753(18) 0.0209(5) Uani 1 1 d . . . . .
H21 H 0.591798 0.600557 0.681010 0.025 Uiso 1 1 calc R U . . .
C22 C 0.5988(3) 0.3970(3) 0.69613(19) 0.0252(5) Uani 1 1 d . . . . .
H22 H 0.679996 0.381760 0.645774 0.030 Uiso 1 1 calc R U . . .
C23 C 0.5327(3) 0.2902(3) 0.7480(2) 0.0299(6) Uani 1 1 d . . . . .
H23 H 0.569235 0.201163 0.734015 0.036 Uiso 1 1 calc R U . . .
C24 C 0.4137(3) 0.3116(3) 0.8202(2) 0.0305(6) Uani 1 1 d . . . . .
H24 H 0.367325 0.237073 0.854551 0.037 Uiso 1 1 calc R U . . .
C25 C 0.3612(3) 0.4420(2) 0.84287(19) 0.0235(5) Uani 1 1 d . . . . .
H25 H 0.279627 0.456469 0.893034 0.028 Uiso 1 1 calc R U . . .
C26 C 0.5142(2) 0.8005(2) 0.84913(16) 0.0169(4) Uani 1 1 d . . . . .
C27 C 0.6242(3) 0.7237(3) 0.87480(19) 0.0238(5) Uani 1 1 d . . . . .
H27 H 0.626014 0.628476 0.871971 0.029 Uiso 1 1 calc R U . . .
C28 C 0.7310(3) 0.7854(3) 0.9044(2) 0.0281(6) Uani 1 1 d . . . . .
H28 H 0.805363 0.731999 0.921889 0.034 Uiso 1 1 calc R U . . .
C29 C 0.7303(3) 0.9235(3) 0.9088(2) 0.0346(7) Uani 1 1 d . . . . .
H29 H 0.804062 0.965384 0.928677 0.041 Uiso 1 1 calc R U . . .
C30 C 0.6213(3) 1.0003(3) 0.8840(2) 0.0356(7) Uani 1 1 d . . . . .
H30 H 0.619734 1.095461 0.887510 0.043 Uiso 1 1 calc R U . . .
C31 C 0.5140(3) 0.9395(3) 0.8539(2) 0.0259(5) Uani 1 1 d . . . . .
H31 H 0.439947 0.993392 0.836446 0.031 Uiso 1 1 calc R U . . .

loop_
_atom_site_aniso_label
_atom_site_aniso_U_11
_atom_site_aniso_U_22
_atom_site_aniso_U_33
_atom_site_aniso_U_23
_atom_site_aniso_U_13
_atom_site_aniso_U_12
Rh1 0.01648(9) 0.01349(9) 0.01387(9) 0.00008(6) -0.00619(6) 0.00260(6)
Cl1 0.0321(3) 0.0230(3) 0.0226(3) -0.0051(2) -0.0089(2) 0.0113(2)
P1 0.0152(3) 0.0138(3) 0.0139(3) 0.0001(2) -0.0050(2) 0.0019(2)
Si1 0.0202(3) 0.0193(3) 0.0173(3) -0.0015(2) -0.0072(3) -0.0002(2)
N1 0.0199(10) 0.0204(10) 0.0159(9) 0.0013(7) -0.0042(8) 0.0066(8)
C2 0.0326(15) 0.0437(17) 0.0252(14) 0.0028(12) -0.0054(12) -0.0138(13)
C3 0.0330(15) 0.0219(13) 0.0343(14) -0.0080(11) -0.0171(12) 0.0029(11)
C4 0.0319(14) 0.0198(12) 0.0287(14) 0.0014(10) -0.0052(11) 0.0007(10)
C5 0.0243(13) 0.0202(12) 0.0231(12) 0.0040(9) -0.0032(10) 0.0057(10)
C6 0.0311(14) 0.0273(14) 0.0280(14) 0.0117(11) -0.0022(11) 0.0061(11)
C7 0.0301(14) 0.0417(16) 0.0205(13) 0.0116(11) -0.0047(11) 0.0136(12)
C8 0.0255(14) 0.058(2) 0.0165(12) -0.0006(12) -0.0092(10) 0.0120(13)
C9 0.0245(14) 0.059(2) 0.0198(13) -0.0088(12) -0.0109(11) 0.0041(13)
C10 0.0213(13) 0.0384(15) 0.0242(13) -0.0072(11) -0.0074(10) 0.0009(11)
C11 0.0177(11) 0.0281(13) 0.0163(11) -0.0041(9) -0.0052(9) 0.0032(9)
C12 0.0167(11) 0.0309(13) 0.0135(11) -0.0025(9) -0.0028(9) 0.0086(9)
C13 0.0204(12) 0.0393(15) 0.0163(11) -0.0009(10) -0.0044(9) 0.0113(11)
C14 0.0200(11) 0.0163(11) 0.0146(10) -0.0006(8) -0.0046(9) -0.0016(9)
C15 0.0199(12) 0.0247(12) 0.0195(12) 0.0013(9) -0.0073(9) 0.0026(9)
C16 0.0321(14) 0.0339(15) 0.0166(12) 0.0042(10) -0.0098(10) -0.0001(11)
C17 0.0312(14) 0.0325(14) 0.0157(11) -0.0036(10) 0.0003(10) -0.0012(11)
C18 0.0191(12) 0.0400(15) 0.0214(12) -0.0045(11) -0.0033(10) 0.0046(11)
C19 0.0210(12) 0.0315(13) 0.0164(11) -0.0016(10) -0.0075(9) 0.0023(10)
C20 0.0197(11) 0.0152(11) 0.0179(11) -0.0007(8) -0.0082(9) 0.0023(8)
C21 0.0225(12) 0.0207(12) 0.0189(11) 0.0020(9) -0.0045(9) 0.0024(9)
C22 0.0271(13) 0.0270(13) 0.0211(12) -0.0045(10) -0.0067(10) 0.0098(10)
C23 0.0430(16) 0.0183(12) 0.0314(14) -0.0065(10) -0.0165(12) 0.0096(11)
C24 0.0422(16) 0.0160(12) 0.0337(15) 0.0018(10) -0.0087(12) -0.0034(11)
C25 0.0273(13) 0.0182(12) 0.0246(12) -0.0009(9) -0.0045(10) -0.0006(10)
C26 0.0178(11) 0.0190(11) 0.0147(10) 0.0000(8) -0.0053(9) -0.0004(9)
C27 0.0220(12) 0.0229(12) 0.0279(13) -0.0007(10) -0.0095(10) 0.0029(10)
C28 0.0188(12) 0.0400(16) 0.0290(14) -0.0020(11) -0.0133(11) 0.0023(11)
C29 0.0327(15) 0.0441(17) 0.0329(15) 0.0036(13) -0.0173(12) -0.0161(13)
C30 0.0491(18) 0.0245(14) 0.0416(17) 0.0034(12) -0.0268(15) -0.0110(13)
C31 0.0322(14) 0.0197(12) 0.0301(14) 0.0011(10) -0.0173(11) 0.0008(10)

loop_
_atom_type_symbol
_atom_type_description
_atom_type_scat_dispersion_real
_atom_type_scat_dispersion_imag
_atom_type_scat_source
C C 0.0033 0.0016 'International Tables Vol C Tables 4.2.6.8 and 6.1.1.4'
H H 0.0000 0.0000 'International Tables Vol C Tables 4.2.6.8 and 6.1.1.4'
Cl Cl 0.1484 0.1585 'International Tables Vol C Tables 4.2.6.8 and 6.1.1.4'
N N 0.0061 0.0033 'International Tables Vol C Tables 4.2.6.8 and 6.1.1.4'
P P 0.1023 0.0942 'International Tables Vol C Tables 4.2.6.8 and 6.1.1.4'
Rh Rh -1.1178 0.9187 'International Tables Vol C Tables 4.2.6.8 and 6.1.1.4'
Si Si 0.0817 0.0704 'International Tables Vol C Tables 4.2.6.8 and 6.1.1.4'

loop_
_geom_angle_atom_site_label_1
_geom_angle_atom_site_label_2
_geom_angle_atom_site_label_3
_geom_angle
_geom_angle_site_symmetry_1
_geom_angle_site_symmetry_3
_geom_angle_publ_flag
Cl1 Rh1 H 169.2(12) . . ?
P1 Rh1 H 87.1(11) . . ?
P1 Rh1 Cl1 95.47(2) . . ?
P1 Rh1 Si1 96.07(2) . . ?
Si1 Rh1 H 67.5(12) . . ?
Si1 Rh1 Cl1 122.41(2) . . ?
N1 Rh1 H 87.1(11) . . ?
N1 Rh1 Cl1 89.35(5) . . ?
N1 Rh1 P1 172.74(6) . . ?
N1 Rh1 Si1 85.87(6) . . ?
C14 P1 Rh1 120.43(8) . . ?
C14 P1 C20 103.77(11) . . ?
C14 P1 C26 101.38(10) . . ?
C20 P1 Rh1 115.80(7) . . ?
C20 P1 C26 102.40(10) . . ?
C26 P1 Rh1 110.72(8) . . ?
C2 Si1 Rh1 113.27(10) . . ?
C2 Si1 C3 106.45(14) . . ?
C2 Si1 C11 107.55(12) . . ?
C3 Si1 Rh1 124.17(9) . . ?
C3 Si1 C11 105.84(11) . . ?
C11 Si1 Rh1 97.93(8) . . ?
C5 N1 Rh1 121.74(17) . . ?
C5 N1 C12 119.4(2) . . ?
C12 N1 Rh1 118.85(16) . . ?
Si1 C2 H2A 109.5 . . ?
Si1 C2 H2B 109.5 . . ?
Si1 C2 H2C 109.5 . . ?
H2A C2 H2B 109.5 . . ?
H2A C2 H2C 109.5 . . ?
H2B C2 H2C 109.5 . . ?
Si1 C3 H3A 109.5 . . ?
Si1 C3 H3B 109.5 . . ?
Si1 C3 H3C 109.5 . . ?
H3A C3 H3B 109.5 . . ?
H3A C3 H3C 109.5 . . ?
H3B C3 H3C 109.5 . . ?
H4A C4 H4B 109.5 . . ?
H4A C4 H4C 109.5 . . ?
H4B C4 H4C 109.5 . . ?
C5 C4 H4A 109.5 . . ?
C5 C4 H4B 109.5 . . ?
C5 C4 H4C 109.5 . . ?
N1 C5 C4 119.5(2) . . ?
N1 C5 C6 121.4(2) . . ?
C6 C5 C4 119.1(2) . . ?
C5 C6 H6 119.8 . . ?
C7 C6 C5 120.3(3) . . ?
C7 C6 H6 119.8 . . ?
C6 C7 H7 120.4 . . ?
C6 C7 C13 119.2(2) . . ?
C13 C7 H7 120.4 . . ?
C9 C8 H8 120.0 . . ?
C9 C8 C13 120.1(2) . . ?
C13 C8 H8 120.0 . . ?
C8 C9 H9 119.7 . . ?
C8 C9 C10 120.7(3) . . ?
C10 C9 H9 119.7 . . ?
C9 C10 H10 119.0 . . ?
C11 C10 C9 122.0(3) . . ?
C11 C10 H10 119.0 . . ?
C10 C11 Si1 123.9(2) . . ?
C10 C11 C12 117.4(2) . . ?
C12 C11 Si1 118.63(17) . . ?
N1 C12 C11 117.9(2) . . ?
N1 C12 C13 120.8(2) . . ?
C11 C12 C13 121.2(2) . . ?
C7 C13 C8 122.7(2) . . ?
C7 C13 C12 118.8(2) . . ?
C12 C13 C8 118.5(3) . . ?
C15 C14 P1 120.91(18) . . ?
C15 C14 C19 118.7(2) . . ?
C19 C14 P1 120.33(17) . . ?
C14 C15 H15 119.7 . . ?
C16 C15 C14 120.7(2) . . ?
C16 C15 H15 119.7 . . ?
C15 C16 H16 120.0 . . ?
C15 C16 C17 120.0(2) . . ?
C17 C16 H16 120.0 . . ?
C16 C17 H17 120.0 . . ?
C18 C17 C16 119.9(2) . . ?
C18 C17 H17 120.0 . . ?
C17 C18 H18 119.7 . . ?
C17 C18 C19 120.5(2) . . ?
C19 C18 H18 119.7 . . ?
C14 C19 H19 119.9 . . ?
C18 C19 C14 120.1(2) . . ?
C18 C19 H19 119.9 . . ?
C21 C20 P1 118.39(18) . . ?
C25 C20 P1 122.68(18) . . ?
C25 C20 C21 118.9(2) . . ?
C20 C21 H21 119.6 . . ?
C22 C21 C20 120.8(2) . . ?
C22 C21 H21 119.6 . . ?
C21 C22 H22 120.1 . . ?
C23 C22 C21 119.8(2) . . ?
C23 C22 H22 120.1 . . ?
C22 C23 H23 119.8 . . ?
C22 C23 C24 120.4(2) . . ?
C24 C23 H23 119.8 . . ?
C23 C24 H24 119.9 . . ?
C23 C24 C25 120.2(3) . . ?
C25 C24 H24 119.9 . . ?
C20 C25 C24 119.9(2) . . ?
C20 C25 H25 120.0 . . ?
C24 C25 H25 120.0 . . ?
C27 C26 P1 122.73(18) . . ?
C31 C26 P1 118.53(18) . . ?
C31 C26 C27 118.7(2) . . ?
C26 C27 H27 119.8 . . ?
C28 C27 C26 120.5(2) . . ?
C28 C27 H27 119.8 . . ?
C27 C28 H28 119.7 . . ?
C29 C28 C27 120.6(2) . . ?
C29 C28 H28 119.7 . . ?
C28 C29 H29 120.3 . . ?
C28 C29 C30 119.3(2) . . ?
C30 C29 H29 120.3 . . ?
C29 C30 H30 119.7 . . ?
C29 C30 C31 120.5(3) . . ?
C31 C30 H30 119.7 . . ?
C26 C31 C30 120.4(2) . . ?
C26 C31 H31 119.8 . . ?
C30 C31 H31 119.8 . . ?

loop_
_geom_bond_atom_site_label_1
_geom_bond_atom_site_label_2
_geom_bond_distance
_geom_bond_site_symmetry_2
_geom_bond_publ_flag
Rh1 H 1.53(3) . ?
Rh1 Cl1 2.4141(6) . ?
Rh1 P1 2.2393(6) . ?
Rh1 Si1 2.2635(7) . ?
Rh1 N1 2.1351(19) . ?
P1 C14 1.824(2) . ?
P1 C20 1.829(2) . ?
P1 C26 1.837(2) . ?
Si1 C2 1.875(3) . ?
Si1 C3 1.876(3) . ?
Si1 C11 1.886(2) . ?
N1 C5 1.326(3) . ?
N1 C12 1.385(3) . ?
C2 H2A 0.9800 . ?
C2 H2B 0.9800 . ?
C2 H2C 0.9800 . ?
C3 H3A 0.9800 . ?
C3 H3B 0.9800 . ?
C3 H3C 0.9800 . ?
C4 H4A 0.9800 . ?
C4 H4B 0.9800 . ?
C4 H4C 0.9800 . ?
C4 C5 1.487(4) . ?
C5 C6 1.421(3) . ?
C6 H6 0.9500 . ?
C6 C7 1.363(4) . ?
C7 H7 0.9500 . ?
C7 C13 1.399(4) . ?
C8 H8 0.9500 . ?
C8 C9 1.356(4) . ?
C8 C13 1.422(4) . ?
C9 H9 0.9500 . ?
C9 C10 1.404(4) . ?
C10 H10 0.9500 . ?
C10 C11 1.383(3) . ?
C11 C12 1.412(4) . ?
C12 C13 1.417(3) . ?
C14 C15 1.395(3) . ?
C14 C19 1.396(3) . ?
C15 H15 0.9500 . ?
C15 C16 1.382(3) . ?
C16 H16 0.9500 . ?
C16 C17 1.387(4) . ?
C17 H17 0.9500 . ?
C17 C18 1.375(4) . ?
C18 H18 0.9500 . ?
C18 C19 1.388(3) . ?
C19 H19 0.9500 . ?
C20 C21 1.395(3) . ?
C20 C25 1.389(3) . ?
C21 H21 0.9500 . ?
C21 C22 1.385(3) . ?
C22 H22 0.9500 . ?
C22 C23 1.373(4) . ?
C23 H23 0.9500 . ?
C23 C24 1.378(4) . ?
C24 H24 0.9500 . ?
C24 C25 1.394(4) . ?
C25 H25 0.9500 . ?
C26 C27 1.394(3) . ?
C26 C31 1.388(3) . ?
C27 H27 0.9500 . ?
C27 C28 1.387(4) . ?
C28 H28 0.9500 . ?
C28 C29 1.378(4) . ?
C29 H29 0.9500 . ?
C29 C30 1.382(4) . ?
C30 H30 0.9500 . ?
C30 C31 1.390(4) . ?
C31 H31 0.9500 . ?

loop_
_geom_torsion_atom_site_label_1
_geom_torsion_atom_site_label_2
_geom_torsion_atom_site_label_3
_geom_torsion_atom_site_label_4
_geom_torsion
_geom_torsion_site_symmetry_1
_geom_torsion_site_symmetry_2
_geom_torsion_site_symmetry_3
_geom_torsion_site_symmetry_4
_geom_torsion_publ_flag
Rh1 P1 C14 C15 -170.54(16) . . . . ?
Rh1 P1 C14 C19 8.5(2) . . . . ?
Rh1 P1 C20 C21 60.5(2) . . . . ?
Rh1 P1 C20 C25 -117.30(19) . . . . ?
Rh1 P1 C26 C27 -139.67(19) . . . . ?
Rh1 P1 C26 C31 43.7(2) . . . . ?
Rh1 Si1 C11 C10 -173.0(2) . . . . ?
Rh1 Si1 C11 C12 8.60(19) . . . . ?
Rh1 N1 C5 C4 1.2(3) . . . . ?
Rh1 N1 C5 C6 -178.68(18) . . . . ?
Rh1 N1 C12 C11 -2.8(3) . . . . ?
Rh1 N1 C12 C13 177.56(17) . . . . ?
P1 C14 C15 C16 179.1(2) . . . . ?
P1 C14 C19 C18 -177.8(2) . . . . ?
P1 C20 C21 C22 -179.65(19) . . . . ?
P1 C20 C25 C24 178.9(2) . . . . ?
P1 C26 C27 C28 -176.6(2) . . . . ?
P1 C26 C31 C30 176.5(2) . . . . ?
Si1 C11 C12 N1 -4.7(3) . . . . ?
Si1 C11 C12 C13 174.99(18) . . . . ?
N1 C5 C6 C7 0.4(4) . . . . ?
N1 C12 C13 C7 1.9(4) . . . . ?
N1 C12 C13 C8 -177.2(2) . . . . ?
C2 Si1 C11 C10 -55.4(2) . . . . ?
C2 Si1 C11 C12 126.1(2) . . . . ?
C3 Si1 C11 C10 58.1(2) . . . . ?
C3 Si1 C11 C12 -120.4(2) . . . . ?
C4 C5 C6 C7 -179.5(2) . . . . ?
C5 N1 C12 C11 178.0(2) . . . . ?
C5 N1 C12 C13 -1.7(3) . . . . ?
C5 C6 C7 C13 -0.1(4) . . . . ?
C6 C7 C13 C8 178.1(2) . . . . ?
C6 C7 C13 C12 -1.0(4) . . . . ?
C8 C9 C10 C11 1.0(4) . . . . ?
C9 C8 C13 C7 -179.7(3) . . . . ?
C9 C8 C13 C12 -0.6(4) . . . . ?
C9 C10 C11 Si1 -177.0(2) . . . . ?
C9 C10 C11 C12 1.5(4) . . . . ?
C10 C11 C12 N1 176.8(2) . . . . ?
C10 C11 C12 C13 -3.5(3) . . . . ?
C11 C12 C13 C7 -177.7(2) . . . . ?
C11 C12 C13 C8 3.1(4) . . . . ?
C12 N1 C5 C4 -179.6(2) . . . . ?
C12 N1 C5 C6 0.5(4) . . . . ?
C13 C8 C9 C10 -1.5(4) . . . . ?
C14 P1 C20 C21 -165.30(18) . . . . ?
C14 P1 C20 C25 16.9(2) . . . . ?
C14 P1 C26 C27 91.4(2) . . . . ?
C14 P1 C26 C31 -85.2(2) . . . . ?
C14 C15 C16 C17 -0.7(4) . . . . ?
C15 C14 C19 C18 1.2(4) . . . . ?
C15 C16 C17 C18 0.0(4) . . . . ?
C16 C17 C18 C19 1.4(4) . . . . ?
C17 C18 C19 C14 -2.0(4) . . . . ?
C19 C14 C15 C16 0.1(4) . . . . ?
C20 P1 C14 C15 57.9(2) . . . . ?
C20 P1 C14 C19 -123.1(2) . . . . ?
C20 P1 C26 C27 -15.6(2) . . . . ?
C20 P1 C26 C31 167.8(2) . . . . ?
C20 C21 C22 C23 0.8(4) . . . . ?
C21 C20 C25 C24 1.1(4) . . . . ?
C21 C22 C23 C24 0.9(4) . . . . ?
C22 C23 C24 C25 -1.6(4) . . . . ?
C23 C24 C25 C20 0.5(4) . . . . ?
C25 C20 C21 C22 -1.8(4) . . . . ?
C26 P1 C14 C15 -48.1(2) . . . . ?
C26 P1 C14 C19 131.0(2) . . . . ?
C26 P1 C20 C21 -60.1(2) . . . . ?
C26 P1 C20 C25 122.1(2) . . . . ?
C26 C27 C28 C29 -0.1(4) . . . . ?
C27 C26 C31 C30 -0.2(4) . . . . ?
C27 C28 C29 C30 0.5(4) . . . . ?
C28 C29 C30 C31 -0.7(5) . . . . ?
C29 C30 C31 C26 0.5(5) . . . . ?
C31 C26 C27 C28 0.0(4) . . . . ?
